data_4031296
loop_
_publ_author_name
'Lee, Mijoon'
'Rucil, Tomas'
'Hesek, Dusan'
'Oliver, Allen G.'
'Fisher, Jed F.'
'Mobashery, Shahriar'

_publ_section_title
;
 Regioselective Control of the SNAr Amination of
 5-Substituted-2,4-Dichloropyrimidines Using Tertiary Amine Nucleophiles.
;
_journal_issue 15
_journal_name_full 'The Journal of organic chemistry'
_journal_page_first 7757
_journal_page_last 7763
_journal_paper_doi 10.1021/acs.joc.5b01044
_journal_volume 80
_journal_year 2015
_chemical_formula_moiety 'C9 H11 Cl F3 N3'
_chemical_formula_sum 'C9 H11 Cl F3 N3'
_chemical_formula_weight 253.66
_chemical_name_common
;
4-Chloro-N,N-diethyl-5-trifluoromethyl-2-pyrimidinamine
;
_space_group_crystal_system triclinic
_space_group_IT_number 2
_space_group_name_Hall '-P 1'
_space_group_name_H-M_alt 'P -1'
_symmetry_space_group_name_Hall '-P 1'
_symmetry_space_group_name_H-M 'P -1'
_atom_sites_solution_hydrogens geom
_atom_sites_solution_primary direct
_atom_sites_solution_secondary difmap
_audit_creation_method SHELXL-2014/7
_cell_angle_alpha 87.291(3)
_cell_angle_beta 89.811(4)
_cell_angle_gamma 79.757(4)
_cell_formula_units_Z 8
_cell_length_a 8.8811(8)
_cell_length_b 10.4187(9)
_cell_length_c 24.200(2)
_cell_measurement_reflns_used 9918
_cell_measurement_temperature 120(2)
_cell_measurement_theta_max 72.23
_cell_measurement_theta_min 5.39
_cell_volume 2201.0(3)
_computing_cell_refinement 'Bruker SAINT v8.32B'
_computing_data_collection 'Bruker APEX-II v2013-10.0'
_computing_data_reduction 'Bruker SAINT v8.32B'
_computing_structure_refinement 'SHELXL-2014/7 (Sheldrick, 2014)'
_computing_structure_solution 'SHELXS (Sheldrick, 2008)'
_diffrn_ambient_temperature 120(2)
_diffrn_detector_area_resol_mean 8.33
_diffrn_measured_fraction_theta_full 0.959
_diffrn_measured_fraction_theta_max 0.931
_diffrn_measurement_device_type 'Bruker APEX-II'
_diffrn_measurement_method 'combination of \w and \f-scans '
_diffrn_radiation_type CuK\a
_diffrn_radiation_wavelength 1.54178
_diffrn_reflns_av_R_equivalents 0.1685
_diffrn_reflns_av_unetI/netI 0.0885
_diffrn_reflns_laue_measured_fraction_full 0.959
_diffrn_reflns_laue_measured_fraction_max 0.931
_diffrn_reflns_limit_h_max 10
_diffrn_reflns_limit_h_min -10
_diffrn_reflns_limit_k_max 12
_diffrn_reflns_limit_k_min -12
_diffrn_reflns_limit_l_max 29
_diffrn_reflns_limit_l_min -29
_diffrn_reflns_number 42613
_diffrn_reflns_point_group_measured_fraction_full 0.959
_diffrn_reflns_point_group_measured_fraction_max 0.931
_diffrn_reflns_theta_full 67.679
_diffrn_reflns_theta_max 72.923
_diffrn_reflns_theta_min 1.828
_diffrn_source 'Incoatec micro-focus'
_exptl_absorpt_coefficient_mu 3.296
_exptl_absorpt_correction_T_max 0.7535
_exptl_absorpt_correction_T_min 0.6071
_exptl_absorpt_correction_type multi-scan
_exptl_absorpt_process_details 'SADABS (Sheldrick, 2008)'
_exptl_crystal_colour colorless
_exptl_crystal_density_diffrn 1.531
_exptl_crystal_description rod
_exptl_crystal_F_000 1040
_exptl_crystal_size_max 0.22
_exptl_crystal_size_mid 0.09
_exptl_crystal_size_min 0.07
_refine_diff_density_max 0.929
_refine_diff_density_min -1.289
_refine_diff_density_rms 0.143
_refine_ls_extinction_method none
_refine_ls_goodness_of_fit_ref 1.110
_refine_ls_hydrogen_treatment constr
_refine_ls_matrix_type full
_refine_ls_number_parameters 585
_refine_ls_number_reflns 8171
_refine_ls_number_restraints 0
_refine_ls_restrained_S_all 1.110
_refine_ls_R_factor_all 0.1340
_refine_ls_R_factor_gt 0.1237
_refine_ls_shift/su_max 0.000
_refine_ls_shift/su_mean 0.000
_refine_ls_structure_factor_coef Fsqd
_refine_ls_weighting_details 'w=1/[\s^2^(Fo^2^)+(0.1186P)^2^+12.4373P] where P=(Fo^2^+2Fc^2^)/3'
_refine_ls_weighting_scheme calc
_refine_ls_wR_factor_gt 0.3101
_refine_ls_wR_factor_ref 0.3189
_reflns_Friedel_coverage 0.000
_reflns_number_gt 7052
_reflns_number_total 8171
_reflns_threshold_expression 'I > 2\s(I)'
_cod_data_source_file jo5b01044_si_002.cif
_cod_data_source_block 7b
_cod_depositor_comments 'Adding full bibliography for 4031286--4031299.cif.'
_cod_database_code 4031296
_shelx_shelxl_version_number 2014/7
_shelx_space_group_comment
;
The symmetry employed for this shelxl refinement is uniquely defined
by the following loop, which should always be used as a source of
symmetry information in preference to the above space-group names.
They are only intended as comments.
;
_diffrn_source_monochromator 'MONTEL Multi-layer'

loop_
_space_group_symop_operation_xyz
'x, y, z'
'-x, -y, -z'

loop_
_atom_site_label
_atom_site_type_symbol
_atom_site_fract_x
_atom_site_fract_y
_atom_site_fract_z
_atom_site_U_iso_or_equiv
_atom_site_adp_type
_atom_site_occupancy
_atom_site_site_symmetry_order
_atom_site_calc_flag
_atom_site_refinement_flags_posn
_atom_site_refinement_flags_adp
Cl1A Cl 0.8746(2) 0.6302(2) 0.02205(6) 0.0565(6) Uani 1 1 d . .
F1A F 0.9598(4) 0.4172(4) 0.1276(2) 0.0604(13) Uani 1 1 d . .
F2A F 0.7334(4) 0.4420(4) 0.09550(14) 0.0407(9) Uani 1 1 d . .
F3A F 0.7702(4) 0.4392(3) 0.18324(14) 0.0378(8) Uani 1 1 d . .
N1A N 0.7796(5) 0.8241(5) 0.18100(18) 0.0277(10) Uani 1 1 d . .
N2A N 0.8068(6) 1.0140(5) 0.1311(2) 0.0315(11) Uani 1 1 d . .
N3A N 0.8372(6) 0.8265(5) 0.08377(19) 0.0336(11) Uani 1 1 d . .
C2A C 0.8086(6) 0.8854(6) 0.1321(2) 0.0277(11) Uani 1 1 d . .
C4A C 0.8383(7) 0.7020(7) 0.0847(2) 0.0344(14) Uani 1 1 d . .
C5A C 0.8109(6) 0.6268(6) 0.1324(2) 0.0278(11) Uani 1 1 d . .
C6A C 0.7824(6) 0.6973(5) 0.1793(2) 0.0231(10) Uani 1 1 d . .
H6AA H 0.7635 0.6513 0.2127 0.028 Uiso 1 1 calc R U
C7A C 0.8196(6) 0.4824(6) 0.1340(3) 0.0321(13) Uani 1 1 d . .
C8A C 0.7830(7) 1.0860(6) 0.1814(3) 0.0341(13) Uani 1 1 d . .
H8AA H 0.7125 1.0459 0.2057 0.041 Uiso 1 1 calc R U
H8AB H 0.7325 1.1767 0.1715 0.041 Uiso 1 1 calc R U
C9A C 0.9278(8) 1.0899(8) 0.2135(3) 0.0464(16) Uani 1 1 d . .
H9AA H 0.9021 1.1380 0.2471 0.070 Uiso 1 1 calc R U
H9AB H 0.9964 1.1337 0.1905 0.070 Uiso 1 1 calc R U
H9AC H 0.9787 1.0006 0.2237 0.070 Uiso 1 1 calc R U
C10A C 0.8418(8) 1.0845(7) 0.0801(3) 0.0442(17) Uani 1 1 d . .
H10A H 0.7978 1.1782 0.0825 0.053 Uiso 1 1 calc R U
H10B H 0.7921 1.0513 0.0485 0.053 Uiso 1 1 calc R U
C11A C 1.0110(9) 1.0707(8) 0.0691(3) 0.0508(19) Uani 1 1 d . .
H11A H 1.0271 1.1170 0.0339 0.076 Uiso 1 1 calc R U
H11B H 1.0557 0.9780 0.0670 0.076 Uiso 1 1 calc R U
H11C H 1.0602 1.1081 0.0991 0.076 Uiso 1 1 calc R U
Cl1B Cl 0.33685(17) 1.15164(14) 0.22215(5) 0.0339(4) Uani 1 1 d . .
F1B F 0.4886(4) 1.3276(3) 0.14486(15) 0.0343(8) Uani 1 1 d . .
F2B F 0.4453(5) 1.3234(3) 0.05781(15) 0.0468(10) Uani 1 1 d . .
F3B F 0.2598(4) 1.3534(3) 0.11506(17) 0.0422(9) Uani 1 1 d . .
N1B N 0.4327(6) 0.9376(5) 0.06760(19) 0.0317(11) Uani 1 1 d . .
N2B N 0.4067(6) 0.7522(4) 0.12107(18) 0.0264(10) Uani 1 1 d . .
N3B N 0.3774(5) 0.9462(4) 0.16468(18) 0.0252(9) Uani 1 1 d . .
C2B C 0.4043(6) 0.8818(5) 0.1174(2) 0.0247(11) Uani 1 1 d . .
C4B C 0.3763(6) 1.0719(5) 0.1612(2) 0.0235(11) Uani 1 1 d . .
C5B C 0.4048(6) 1.1408(5) 0.1122(2) 0.0251(11) Uani 1 1 d . .
C6B C 0.4306(7) 1.0654(5) 0.0664(2) 0.0311(12) Uani 1 1 d . .
H6BA H 0.4479 1.1078 0.0319 0.037 Uiso 1 1 calc R U
C7B C 0.3991(7) 1.2850(5) 0.1081(2) 0.0278(12) Uani 1 1 d . .
C8B C 0.4265(8) 0.6751(6) 0.0715(2) 0.0361(14) Uani 1 1 d . .
H8BA H 0.4738 0.5841 0.0824 0.043 Uiso 1 1 calc R U
H8BB H 0.4980 0.7109 0.0460 0.043 Uiso 1 1 calc R U
C9B C 0.2785(10) 0.6738(7) 0.0408(3) 0.0530(19) Uani 1 1 d . .
H9BA H 0.2998 0.6221 0.0080 0.080 Uiso 1 1 calc R U
H9BB H 0.2314 0.7634 0.0295 0.080 Uiso 1 1 calc R U
H9BC H 0.2085 0.6351 0.0652 0.080 Uiso 1 1 calc R U
C10B C 0.3700(7) 0.6881(5) 0.1737(2) 0.0291(12) Uani 1 1 d . .
H10C H 0.4187 0.7254 0.2044 0.035 Uiso 1 1 calc R U
H10D H 0.4139 0.5939 0.1735 0.035 Uiso 1 1 calc R U
C11B C 0.1997(7) 0.7039(7) 0.1841(3) 0.0387(14) Uani 1 1 d . .
H11D H 0.1821 0.6619 0.2201 0.058 Uiso 1 1 calc R U
H11E H 0.1515 0.6629 0.1549 0.058 Uiso 1 1 calc R U
H11F H 0.1553 0.7970 0.1841 0.058 Uiso 1 1 calc R U
Cl1C Cl 0.6416(3) 0.8643(2) 0.47611(6) 0.0674(7) Uani 1 1 d . .
F1C F 0.7541(4) 1.0534(4) 0.39021(15) 0.0422(9) Uani 1 1 d . .
F2C F 0.6481(6) 1.0641(4) 0.31093(17) 0.0555(12) Uani 1 1 d . .
F3C F 0.5116(5) 1.0780(4) 0.3846(2) 0.0658(14) Uani 1 1 d . .
N1C N 0.6598(5) 0.6745(5) 0.31422(18) 0.0280(10) Uani 1 1 d . .
N2C N 0.6526(6) 0.4821(5) 0.36489(19) 0.0304(11) Uani 1 1 d . .
N3C N 0.6499(6) 0.6679(5) 0.41384(19) 0.0369(13) Uani 1 1 d . .
C2C C 0.6529(6) 0.6105(6) 0.3643(2) 0.0288(12) Uani 1 1 d . .
C4C C 0.6489(7) 0.7925(7) 0.4124(2) 0.0371(15) Uani 1 1 d . .
C5C C 0.6520(7) 0.8701(6) 0.3637(2) 0.0306(12) Uani 1 1 d . .
C6C C 0.6592(6) 0.8022(6) 0.3157(2) 0.0288(12) Uani 1 1 d . .
H6CA H 0.6641 0.8499 0.2816 0.035 Uiso 1 1 calc R U
C7C C 0.6416(7) 1.0154(6) 0.3624(3) 0.0382(14) Uani 1 1 d . .
C8C C 0.6454(7) 0.4161(6) 0.3131(2) 0.0312(12) Uani 1 1 d . .
H8CA H 0.6878 0.3221 0.3198 0.037 Uiso 1 1 calc R U
H8CB H 0.7116 0.4519 0.2856 0.037 Uiso 1 1 calc R U
C9C C 0.4883(7) 0.4287(6) 0.2888(3) 0.0360(13) Uani 1 1 d . .
H9CA H 0.4948 0.3874 0.2531 0.054 Uiso 1 1 calc R U
H9CB H 0.4431 0.5213 0.2834 0.054 Uiso 1 1 calc R U
H9CC H 0.4242 0.3856 0.3140 0.054 Uiso 1 1 calc R U
C10C C 0.6364(8) 0.4103(7) 0.4179(3) 0.0426(16) Uani 1 1 d . .
H10E H 0.6958 0.4441 0.4467 0.051 Uiso 1 1 calc R U
H10F H 0.6802 0.3169 0.4142 0.051 Uiso 1 1 calc R U
C11C C 0.4706(9) 0.4222(8) 0.4365(3) 0.0504(19) Uani 1 1 d . .
H11G H 0.4675 0.3837 0.4741 0.076 Uiso 1 1 calc R U
H11H H 0.4150 0.3761 0.4113 0.076 Uiso 1 1 calc R U
H11I H 0.4228 0.5146 0.4360 0.076 Uiso 1 1 calc R U
Cl1D Cl 0.07191(17) 0.41709(13) 0.26861(5) 0.0314(4) Uani 1 1 d . .
F1D F 0.2064(4) 0.1928(3) 0.35710(18) 0.0450(9) Uani 1 1 d . .
F2D F -0.0363(4) 0.2181(3) 0.35010(16) 0.0397(9) Uani 1 1 d . .
F3D F 0.0672(7) 0.1986(4) 0.42982(16) 0.0701(16) Uani 1 1 d . .
N1D N 0.0555(6) 0.5868(5) 0.43445(19) 0.0340(11) Uani 1 1 d . .
N2D N 0.0655(6) 0.7838(4) 0.38717(19) 0.0279(10) Uani 1 1 d . .
N3D N 0.0677(5) 0.6050(4) 0.33511(18) 0.0238(9) Uani 1 1 d . .
C2D C 0.0625(6) 0.6562(5) 0.3857(2) 0.0253(11) Uani 1 1 d . .
C4D C 0.0680(6) 0.4802(5) 0.3338(2) 0.0223(10) Uani 1 1 d . .
C5D C 0.0662(6) 0.3970(5) 0.3812(2) 0.0262(11) Uani 1 1 d . .
C6D C 0.0584(7) 0.4590(6) 0.4308(2) 0.0337(13) Uani 1 1 d . .
H6DA H 0.0550 0.4076 0.4641 0.040 Uiso 1 1 calc R U
C7D C 0.0760(7) 0.2531(6) 0.3791(2) 0.0322(13) Uani 1 1 d . .
C8D C 0.0658(8) 0.8468(6) 0.4403(3) 0.0398(15) Uani 1 1 d . .
H8DA H 0.0036 0.8044 0.4671 0.048 Uiso 1 1 calc R U
H8DB H 0.0167 0.9396 0.4349 0.048 Uiso 1 1 calc R U
C9D C 0.2248(11) 0.8398(8) 0.4643(3) 0.058(2) Uani 1 1 d . .
H9DA H 0.2167 0.8738 0.5015 0.087 Uiso 1 1 calc R U
H9DB H 0.2825 0.8924 0.4405 0.087 Uiso 1 1 calc R U
H9DC H 0.2780 0.7489 0.4664 0.087 Uiso 1 1 calc R U
C10D C 0.0818(7) 0.8611(5) 0.3355(2) 0.0302(12) Uani 1 1 d . .
H10G H 0.0387 0.9539 0.3411 0.036 Uiso 1 1 calc R U
H10H H 0.0215 0.8311 0.3059 0.036 Uiso 1 1 calc R U
C11D C 0.2473(7) 0.8506(6) 0.3167(3) 0.0370(14) Uani 1 1 d . .
H11J H 0.2500 0.8955 0.2803 0.055 Uiso 1 1 calc R U
H11K H 0.2936 0.7584 0.3142 0.055 Uiso 1 1 calc R U
H11L H 0.3047 0.8910 0.3434 0.055 Uiso 1 1 calc R U

loop_
_atom_site_aniso_label
_atom_site_aniso_U_11
_atom_site_aniso_U_22
_atom_site_aniso_U_33
_atom_site_aniso_U_23
_atom_site_aniso_U_13
_atom_site_aniso_U_12
Cl1A 0.0828(14) 0.0735(13) 0.0293(8) -0.0172(8) 0.0137(8) -0.0539(11)
F1A 0.0281(19) 0.038(2) 0.115(4) -0.021(2) 0.009(2) -0.0025(16)
F2A 0.050(2) 0.046(2) 0.0338(17) -0.0100(15) -0.0038(16) -0.0272(18)
F3A 0.052(2) 0.0293(17) 0.0347(18) -0.0004(14) -0.0029(16) -0.0139(16)
N1A 0.029(2) 0.031(2) 0.025(2) 0.0002(18) -0.0004(19) -0.009(2)
N2A 0.030(3) 0.030(2) 0.035(3) 0.009(2) -0.005(2) -0.011(2)
N3A 0.037(3) 0.041(3) 0.028(2) 0.004(2) -0.004(2) -0.022(2)
C2A 0.025(3) 0.031(3) 0.029(3) 0.003(2) -0.008(2) -0.012(2)
C4A 0.038(3) 0.052(4) 0.022(3) -0.006(2) 0.003(2) -0.029(3)
C5A 0.024(3) 0.033(3) 0.028(3) 0.001(2) -0.007(2) -0.010(2)
C6A 0.023(3) 0.023(2) 0.023(2) 0.002(2) -0.001(2) -0.004(2)
C7A 0.023(3) 0.037(3) 0.039(3) -0.008(3) 0.002(2) -0.012(2)
C8A 0.037(3) 0.023(3) 0.042(3) 0.004(2) -0.004(3) -0.008(2)
C9A 0.045(4) 0.059(4) 0.034(3) -0.003(3) -0.012(3) -0.007(3)
C10A 0.056(4) 0.039(3) 0.041(3) 0.021(3) -0.015(3) -0.023(3)
C11A 0.060(5) 0.068(5) 0.033(3) 0.013(3) -0.003(3) -0.040(4)
Cl1B 0.0481(8) 0.0331(7) 0.0258(6) -0.0089(5) 0.0089(6) -0.0198(6)
F1B 0.0342(18) 0.0219(15) 0.049(2) 0.0007(14) -0.0046(16) -0.0105(13)
F2B 0.076(3) 0.0269(18) 0.0379(19) 0.0074(15) 0.0090(19) -0.0139(18)
F3B 0.0317(18) 0.0265(17) 0.066(2) -0.0026(16) -0.0028(18) 0.0020(14)
N1B 0.044(3) 0.025(2) 0.026(2) 0.0008(18) 0.009(2) -0.010(2)
N2B 0.036(3) 0.020(2) 0.023(2) -0.0003(17) 0.0008(19) -0.0032(19)
N3B 0.026(2) 0.026(2) 0.024(2) 0.0020(18) 0.0006(18) -0.0087(18)
C2B 0.026(3) 0.023(3) 0.026(3) 0.000(2) -0.001(2) -0.005(2)
C4B 0.024(3) 0.025(3) 0.023(2) -0.003(2) -0.003(2) -0.010(2)
C5B 0.025(3) 0.023(3) 0.028(3) 0.002(2) 0.001(2) -0.006(2)
C6B 0.041(3) 0.026(3) 0.027(3) 0.004(2) 0.004(2) -0.008(2)
C7B 0.031(3) 0.023(3) 0.030(3) 0.000(2) 0.005(2) -0.005(2)
C8B 0.052(4) 0.023(3) 0.034(3) -0.006(2) 0.005(3) -0.006(3)
C9B 0.083(6) 0.048(4) 0.032(3) -0.002(3) -0.009(4) -0.022(4)
C10B 0.044(3) 0.020(2) 0.024(2) 0.006(2) -0.005(2) -0.006(2)
C11B 0.041(4) 0.045(4) 0.034(3) 0.002(3) 0.000(3) -0.017(3)
Cl1C 0.1103(18) 0.0875(15) 0.0281(8) -0.0165(8) 0.0131(9) -0.0784(15)
F1C 0.044(2) 0.043(2) 0.046(2) -0.0035(17) -0.0003(17) -0.0264(17)
F2C 0.092(3) 0.0288(19) 0.047(2) 0.0025(16) -0.015(2) -0.015(2)
F3C 0.038(2) 0.048(2) 0.115(4) -0.034(3) 0.016(2) -0.0126(19)
N1C 0.032(3) 0.033(2) 0.021(2) 0.0023(18) 0.0031(19) -0.013(2)
N2C 0.034(3) 0.034(3) 0.026(2) 0.007(2) -0.002(2) -0.016(2)
N3C 0.042(3) 0.052(3) 0.026(2) 0.002(2) 0.000(2) -0.033(3)
C2C 0.024(3) 0.038(3) 0.027(3) 0.004(2) -0.005(2) -0.014(2)
C4C 0.040(3) 0.058(4) 0.024(3) -0.003(3) 0.005(2) -0.037(3)
C5C 0.029(3) 0.034(3) 0.033(3) -0.002(2) 0.000(2) -0.018(2)
C6C 0.028(3) 0.036(3) 0.024(3) 0.003(2) 0.003(2) -0.013(2)
C7C 0.038(3) 0.040(3) 0.041(3) -0.012(3) 0.005(3) -0.017(3)
C8C 0.036(3) 0.027(3) 0.032(3) 0.004(2) 0.001(2) -0.010(2)
C9C 0.038(3) 0.034(3) 0.035(3) 0.002(2) -0.011(3) -0.005(3)
C10C 0.052(4) 0.049(4) 0.032(3) 0.019(3) -0.010(3) -0.026(3)
C11C 0.058(5) 0.076(5) 0.027(3) 0.008(3) 0.000(3) -0.041(4)
Cl1D 0.0447(8) 0.0314(7) 0.0216(6) -0.0020(5) -0.0039(5) -0.0160(6)
F1D 0.0346(19) 0.0241(17) 0.074(3) -0.0072(17) -0.0009(19) 0.0040(14)
F2D 0.0362(19) 0.0265(17) 0.059(2) 0.0010(16) -0.0047(17) -0.0136(15)
F3D 0.156(5) 0.0246(19) 0.0296(19) 0.0100(15) -0.004(2) -0.019(2)
N1D 0.055(3) 0.022(2) 0.024(2) 0.0002(18) 0.004(2) -0.005(2)
N2D 0.036(3) 0.019(2) 0.029(2) -0.0007(18) 0.001(2) -0.0037(19)
N3D 0.025(2) 0.022(2) 0.025(2) 0.0001(17) -0.0018(18) -0.0043(17)
C2D 0.026(3) 0.022(2) 0.027(3) 0.003(2) 0.001(2) -0.003(2)
C4D 0.016(2) 0.025(3) 0.026(2) 0.003(2) -0.007(2) -0.0035(19)
C5D 0.030(3) 0.023(3) 0.025(3) 0.004(2) -0.003(2) -0.006(2)
C6D 0.046(4) 0.024(3) 0.029(3) 0.004(2) -0.003(3) -0.003(2)
C7D 0.041(3) 0.030(3) 0.027(3) -0.001(2) -0.001(2) -0.010(3)
C8D 0.063(4) 0.020(3) 0.034(3) -0.002(2) 0.002(3) -0.002(3)
C9D 0.090(6) 0.055(4) 0.033(3) 0.000(3) -0.024(4) -0.024(4)
C10D 0.039(3) 0.019(2) 0.032(3) 0.005(2) -0.001(2) -0.006(2)
C11D 0.038(3) 0.040(3) 0.035(3) -0.002(3) 0.001(3) -0.010(3)

loop_
_atom_type_symbol
_atom_type_description
_atom_type_scat_dispersion_real
_atom_type_scat_dispersion_imag
_atom_type_scat_source
C C 0.0181 0.0091 'International Tables Vol C Tables 4.2.6.8 and 6.1.1.4'
H H 0.0000 0.0000 'International Tables Vol C Tables 4.2.6.8 and 6.1.1.4'
N N 0.0311 0.0180 'International Tables Vol C Tables 4.2.6.8 and 6.1.1.4'
F F 0.0727 0.0534 'International Tables Vol C Tables 4.2.6.8 and 6.1.1.4'
Cl Cl 0.3639 0.7018 'International Tables Vol C Tables 4.2.6.8 and 6.1.1.4'

loop_
_geom_angle_atom_site_label_1
_geom_angle_atom_site_label_2
_geom_angle_atom_site_label_3
_geom_angle
C6A N1A C2A 115.5(5)
C2A N2A C8A 121.0(5)
C2A N2A C10A 120.8(5)
C8A N2A C10A 118.0(5)
C4A N3A C2A 116.7(5)
N2A C2A N3A 116.6(5)
N2A C2A N1A 118.4(5)
N3A C2A N1A 125.0(5)
N3A C4A C5A 124.1(5)
N3A C4A Cl1A 115.3(4)
C5A C4A Cl1A 120.6(5)
C6A C5A C4A 114.2(5)
C6A C5A C7A 121.7(5)
C4A C5A C7A 124.1(5)
N1A C6A C5A 124.6(5)
N1A C6A H6AA 117.7
C5A C6A H6AA 117.7
F1A C7A F2A 106.2(5)
F1A C7A F3A 106.4(5)
F2A C7A F3A 105.9(4)
F1A C7A C5A 113.3(5)
F2A C7A C5A 113.6(5)
F3A C7A C5A 110.8(5)
N2A C8A C9A 114.4(5)
N2A C8A H8AA 108.7
C9A C8A H8AA 108.7
N2A C8A H8AB 108.7
C9A C8A H8AB 108.7
H8AA C8A H8AB 107.6
C8A C9A H9AA 109.5
C8A C9A H9AB 109.5
H9AA C9A H9AB 109.5
C8A C9A H9AC 109.5
H9AA C9A H9AC 109.5
H9AB C9A H9AC 109.5
N2A C10A C11A 113.2(5)
N2A C10A H10A 108.9
C11A C10A H10A 108.9
N2A C10A H10B 108.9
C11A C10A H10B 108.9
H10A C10A H10B 107.8
C10A C11A H11A 109.5
C10A C11A H11B 109.5
H11A C11A H11B 109.5
C10A C11A H11C 109.5
H11A C11A H11C 109.5
H11B C11A H11C 109.5
C6B N1B C2B 115.9(5)
C2B N2B C8B 120.8(4)
C2B N2B C10B 120.3(4)
C8B N2B C10B 118.5(4)
C4B N3B C2B 116.8(4)
N2B C2B N3B 116.8(5)
N2B C2B N1B 118.3(5)
N3B C2B N1B 124.9(5)
N3B C4B C5B 123.8(5)
N3B C4B Cl1B 115.4(4)
C5B C4B Cl1B 120.8(4)
C6B C5B C4B 114.6(5)
C6B C5B C7B 121.8(5)
C4B C5B C7B 123.5(5)
N1B C6B C5B 124.1(5)
N1B C6B H6BA 118.0
C5B C6B H6BA 118.0
F3B C7B F1B 105.8(4)
F3B C7B F2B 106.1(5)
F1B C7B F2B 106.1(4)
F3B C7B C5B 113.4(5)
F1B C7B C5B 113.9(5)
F2B C7B C5B 110.9(4)
N2B C8B C9B 113.6(5)
N2B C8B H8BA 108.8
C9B C8B H8BA 108.8
N2B C8B H8BB 108.8
C9B C8B H8BB 108.8
H8BA C8B H8BB 107.7
C8B C9B H9BA 109.5
C8B C9B H9BB 109.5
H9BA C9B H9BB 109.5
C8B C9B H9BC 109.5
H9BA C9B H9BC 109.5
H9BB C9B H9BC 109.5
N2B C10B C11B 113.0(5)
N2B C10B H10C 109.0
C11B C10B H10C 109.0
N2B C10B H10D 109.0
C11B C10B H10D 109.0
H10C C10B H10D 107.8
C10B C11B H11D 109.5
C10B C11B H11E 109.5
H11D C11B H11E 109.5
C10B C11B H11F 109.5
H11D C11B H11F 109.5
H11E C11B H11F 109.5
C6C N1C C2C 115.5(5)
C2C N2C C8C 120.6(5)
C2C N2C C10C 119.5(5)
C8C N2C C10C 119.3(5)
C4C N3C C2C 117.0(5)
N2C C2C N1C 117.7(5)
N2C C2C N3C 117.9(5)
N1C C2C N3C 124.4(5)
N3C C4C C5C 124.3(5)
N3C C4C Cl1C 116.2(4)
C5C C4C Cl1C 119.5(5)
C6C C5C C4C 114.4(5)
C6C C5C C7C 121.8(5)
C4C C5C C7C 123.8(5)
N1C C6C C5C 124.5(5)
N1C C6C H6CA 117.8
C5C C6C H6CA 117.8
F2C C7C F1C 106.3(5)
F2C C7C F3C 107.1(6)
F1C C7C F3C 105.1(5)
F2C C7C C5C 111.3(5)
F1C C7C C5C 113.4(6)
F3C C7C C5C 113.2(5)
N2C C8C C9C 114.8(5)
N2C C8C H8CA 108.6
C9C C8C H8CA 108.6
N2C C8C H8CB 108.6
C9C C8C H8CB 108.6
H8CA C8C H8CB 107.5
C8C C9C H9CA 109.5
C8C C9C H9CB 109.5
H9CA C9C H9CB 109.5
C8C C9C H9CC 109.5
H9CA C9C H9CC 109.5
H9CB C9C H9CC 109.5
N2C C10C C11C 112.9(6)
N2C C10C H10E 109.0
C11C C10C H10E 109.0
N2C C10C H10F 109.0
C11C C10C H10F 109.0
H10E C10C H10F 107.8
C10C C11C H11G 109.5
C10C C11C H11H 109.5
H11G C11C H11H 109.5
C10C C11C H11I 109.5
H11G C11C H11I 109.5
H11H C11C H11I 109.5
C6D N1D C2D 116.0(5)
C2D N2D C8D 120.7(5)
C2D N2D C10D 120.1(4)
C8D N2D C10D 118.9(4)
C4D N3D C2D 116.9(4)
N2D C2D N3D 117.0(5)
N2D C2D N1D 118.4(5)
N3D C2D N1D 124.6(5)
N3D C4D C5D 124.1(5)
N3D C4D Cl1D 116.1(4)
C5D C4D Cl1D 119.8(4)
C6D C5D C4D 114.6(5)
C6D C5D C7D 122.0(5)
C4D C5D C7D 123.4(5)
N1D C6D C5D 123.8(5)
N1D C6D H6DA 118.1
C5D C6D H6DA 118.1
F2D C7D F3D 105.5(5)
F2D C7D F1D 105.8(5)
F3D C7D F1D 106.7(5)
F2D C7D C5D 114.0(5)
F3D C7D C5D 110.9(5)
F1D C7D C5D 113.4(5)
N2D C8D C9D 113.4(6)
N2D C8D H8DA 108.9
C9D C8D H8DA 108.9
N2D C8D H8DB 108.9
C9D C8D H8DB 108.9
H8DA C8D H8DB 107.7
C8D C9D H9DA 109.5
C8D C9D H9DB 109.5
H9DA C9D H9DB 109.5
C8D C9D H9DC 109.5
H9DA C9D H9DC 109.5
H9DB C9D H9DC 109.5
N2D C10D C11D 113.2(5)
N2D C10D H10G 108.9
C11D C10D H10G 108.9
N2D C10D H10H 108.9
C11D C10D H10H 108.9
H10G C10D H10H 107.8
C10D C11D H11J 109.5
C10D C11D H11K 109.5
H11J C11D H11K 109.5
C10D C11D H11L 109.5
H11J C11D H11L 109.5
H11K C11D H11L 109.5

loop_
_geom_bond_atom_site_label_1
_geom_bond_atom_site_label_2
_geom_bond_distance
Cl1A C4A 1.726(6)
F1A C7A 1.321(7)
F2A C7A 1.337(6)
F3A C7A 1.352(7)
N1A C6A 1.319(7)
N1A C2A 1.364(7)
N2A C2A 1.336(7)
N2A C8A 1.456(8)
N2A C10A 1.467(7)
N3A C4A 1.294(8)
N3A C2A 1.349(7)
C4A C5A 1.409(8)
C5A C6A 1.379(7)
C5A C7A 1.492(8)
C6A H6AA 0.9500
C8A C9A 1.512(9)
C8A H8AA 0.9900
C8A H8AB 0.9900
C9A H9AA 0.9800
C9A H9AB 0.9800
C9A H9AC 0.9800
C10A C11A 1.508(10)
C10A H10A 0.9900
C10A H10B 0.9900
C11A H11A 0.9800
C11A H11B 0.9800
C11A H11C 0.9800
Cl1B C4B 1.731(5)
F1B C7B 1.337(6)
F2B C7B 1.348(6)
F3B C7B 1.328(7)
N1B C6B 1.328(7)
N1B C2B 1.356(7)
N2B C2B 1.346(7)
N2B C8B 1.469(7)
N2B C10B 1.473(6)
N3B C4B 1.307(7)
N3B C2B 1.352(7)
C4B C5B 1.402(7)
C5B C6B 1.384(8)
C5B C7B 1.493(7)
C6B H6BA 0.9500
C8B C9B 1.513(10)
C8B H8BA 0.9900
C8B H8BB 0.9900
C9B H9BA 0.9800
C9B H9BB 0.9800
C9B H9BC 0.9800
C10B C11B 1.514(9)
C10B H10C 0.9900
C10B H10D 0.9900
C11B H11D 0.9800
C11B H11E 0.9800
C11B H11F 0.9800
Cl1C C4C 1.741(6)
F1C C7C 1.334(7)
F2C C7C 1.327(8)
F3C C7C 1.345(8)
N1C C6C 1.331(7)
N1C C2C 1.362(7)
N2C C2C 1.338(8)
N2C C8C 1.466(7)
N2C C10C 1.474(7)
N3C C4C 1.296(9)
N3C C2C 1.363(7)
C4C C5C 1.400(8)
C5C C6C 1.384(8)
C5C C7C 1.499(8)
C6C H6CA 0.9500
C8C C9C 1.497(8)
C8C H8CA 0.9900
C8C H8CB 0.9900
C9C H9CA 0.9800
C9C H9CB 0.9800
C9C H9CC 0.9800
C10C C11C 1.523(10)
C10C H10E 0.9900
C10C H10F 0.9900
C11C H11G 0.9800
C11C H11H 0.9800
C11C H11I 0.9800
Cl1D C4D 1.736(5)
F1D C7D 1.337(7)
F2D C7D 1.334(7)
F3D C7D 1.336(7)
N1D C6D 1.334(7)
N1D C2D 1.362(7)
N2D C2D 1.336(7)
N2D C8D 1.470(7)
N2D C10D 1.475(7)
N3D C4D 1.301(7)
N3D C2D 1.356(7)
C4D C5D 1.406(7)
C5D C6D 1.385(8)
C5D C7D 1.489(8)
C6D H6DA 0.9500
C8D C9D 1.518(11)
C8D H8DA 0.9900
C8D H8DB 0.9900
C9D H9DA 0.9800
C9D H9DB 0.9800
C9D H9DC 0.9800
C10D C11D 1.524(8)
C10D H10G 0.9900
C10D H10H 0.9900
C11D H11J 0.9800
C11D H11K 0.9800
C11D H11L 0.9800
